data_2219493
loop_
_publ_author_name
'Wang, Xiao-Ya'
'Cao, Guo-Biao'
'Yang, Tao'

_publ_section_title
;(<i>E</i>)-<i>N</i>'-(3,5-Dibromo-2-hydroxybenzylidene)-4-hydroxybenzohydrazide
 monohydrate
;
_journal_coeditor_code BH2193
_journal_issue 10
_journal_name_full 'Acta Crystallographica Section E'
_journal_page_first o2022
_journal_paper_doi 10.1107/S1600536808030304
_journal_volume 64
_journal_year 2008
_chemical_formula_iupac 'C14 H10 Br2 N2 O3, H2 O'
_chemical_formula_moiety 'C14 H10 Br2 N2 O3, H2 O'
_chemical_formula_sum 'C14 H12 Br2 N2 O4'
_chemical_formula_weight 432.08
_chemical_name_systematic
;(<i>E</i>)-<i>N</i>'-(3,5-Dibromo-2-hydroxybenzylidene)-4-hydroxybenzohydrazide
monohydrate
;
_space_group_IT_number 14
_symmetry_cell_setting monoclinic
_symmetry_space_group_name_Hall '-P 2ybc'
_symmetry_space_group_name_H-M 'P 1 21/c 1'
_atom_sites_solution_hydrogens geom
_atom_sites_solution_primary direct
_atom_sites_solution_secondary difmap
_audit_creation_method SHELXL-97
_cell_angle_alpha 90.00
_cell_angle_beta 96.999(4)
_cell_angle_gamma 90.00
_cell_formula_units_Z 4
_cell_length_a 6.9840(16)
_cell_length_b 12.678(3)
_cell_length_c 17.722(4)
_cell_measurement_reflns_used 1545
_cell_measurement_temperature 298(2)
_cell_measurement_theta_max 24.9
_cell_measurement_theta_min 2.3
_cell_volume 1557.5(6)
_computing_cell_refinement 'SAINT (Bruker, 2007)'
_computing_data_collection 'SMART (Bruker, 2007)'
_computing_data_reduction 'SAINT (Bruker, 2007)'
_computing_molecular_graphics 'SHELXTL (Sheldrick, 2008)'
_computing_publication_material 'SHELXTL (Sheldrick, 2008)'
_computing_structure_refinement 'SHELXTL (Sheldrick, 2008)'
_computing_structure_solution 'SHELXTL (Sheldrick, 2008)'
_diffrn_ambient_temperature 298(2)
_diffrn_measured_fraction_theta_full 0.990
_diffrn_measured_fraction_theta_max 0.990
_diffrn_measurement_device_type 'Bruker SMART CCD area-detector'
_diffrn_measurement_method \w
_diffrn_radiation_monochromator graphite
_diffrn_radiation_source 'fine-focus sealed tube'
_diffrn_radiation_type MoK\a
_diffrn_radiation_wavelength 0.71073
_diffrn_reflns_av_R_equivalents 0.0751
_diffrn_reflns_av_sigmaI/netI 0.0803
_diffrn_reflns_limit_h_max 8
_diffrn_reflns_limit_h_min -8
_diffrn_reflns_limit_k_max 15
_diffrn_reflns_limit_k_min -16
_diffrn_reflns_limit_l_max 22
_diffrn_reflns_limit_l_min -22
_diffrn_reflns_number 12695
_diffrn_reflns_theta_full 26.99
_diffrn_reflns_theta_max 26.99
_diffrn_reflns_theta_min 1.98
_diffrn_standards_number 0
_exptl_absorpt_coefficient_mu 5.223
_exptl_absorpt_correction_T_max 0.31817
_exptl_absorpt_correction_T_min 0.30748
_exptl_absorpt_correction_type multi-scan
_exptl_absorpt_process_details '(SADABS; Bruker, 2001)'
_exptl_crystal_colour colourless
_exptl_crystal_density_diffrn 1.843
_exptl_crystal_density_method 'not measured'
_exptl_crystal_description block
_exptl_crystal_F_000 848
_exptl_crystal_size_max 0.23
_exptl_crystal_size_mid 0.23
_exptl_crystal_size_min 0.22
_refine_diff_density_max 0.424
_refine_diff_density_min -0.423
_refine_ls_extinction_method none
_refine_ls_goodness_of_fit_ref 0.995
_refine_ls_hydrogen_treatment mixed
_refine_ls_matrix_type full
_refine_ls_number_constraints 0
_refine_ls_number_parameters 210
_refine_ls_number_reflns 3366
_refine_ls_number_restraints 4
_refine_ls_restrained_S_all 0.994
_refine_ls_R_factor_all 0.0934
_refine_ls_R_factor_gt 0.0461
_refine_ls_shift/su_max 0.001
_refine_ls_shift/su_max_lt 0.001
_refine_ls_shift/su_mean 0.000
_refine_ls_structure_factor_coef Fsqd
_refine_ls_weighting_details 'calc w=1/[\s^2^(Fo^2^)+(0.0361P)^2^] where P=(Fo^2^+2Fc^2^)/3'
_refine_ls_weighting_scheme calc
_refine_ls_wR_factor_gt 0.0907
_refine_ls_wR_factor_ref 0.1064
_reflns_number_gt 2045
_reflns_number_total 3366
_reflns_threshold_expression I>2\s(I)
_cod_data_source_file bh2193.cif
_cod_data_source_block I
_cod_original_cell_volume 1557.4(6)
_cod_original_sg_symbol_H-M 'P 21/c'
_cod_database_code 2219493
_cod_database_fobs_code 2219493

loop_
_symmetry_equiv_pos_as_xyz
'x, y, z'
'-x, y+1/2, -z+1/2'
'-x, -y, -z'
'x, -y-1/2, z-1/2'

loop_
_atom_site_type_symbol
_atom_site_label
_atom_site_fract_x
_atom_site_fract_y
_atom_site_fract_z
_atom_site_U_iso_or_equiv
_atom_site_adp_type
_atom_site_calc_flag
_atom_site_refinement_flags
_atom_site_occupancy
Br Br1 0.07183(8) 0.86697(4) -0.00493(3) 0.0601(2) Uani d . 1
Br Br2 0.05286(8) 0.71867(5) -0.30593(3) 0.0664(2) Uani d . 1
O O1 0.1871(5) 0.6446(2) 0.03203(16) 0.0405(7) Uani d . 1
H H1 0.2190 0.5834 0.0420 0.061 Uiso calc R 1
O O2 0.3386(4) 0.4075(2) 0.14777(16) 0.0426(8) Uani d . 1
O O3 0.5946(6) -0.0702(2) 0.20309(16) 0.0594(10) Uani d . 1
H H3 0.6086 -0.0733 0.2497 0.089 Uiso calc R 1
O O4 0.4571(5) 0.2539(3) 0.39995(18) 0.0494(8) Uani d D 1
N N1 0.2698(5) 0.4520(3) 0.00247(19) 0.0323(8) Uani d . 1
N N2 0.3257(5) 0.3529(3) 0.02714(19) 0.0336(8) Uani d D 1
C C1 0.1784(6) 0.5746(3) -0.0955(2) 0.0301(10) Uani d . 1
C C2 0.1564(6) 0.6572(3) -0.0440(2) 0.0336(10) Uani d . 1
C C3 0.1013(6) 0.7560(3) -0.0737(3) 0.0388(11) Uani d . 1
C C4 0.0691(6) 0.7749(4) -0.1503(3) 0.0422(11) Uani d . 1
H H4 0.0323 0.8414 -0.1687 0.051 Uiso calc R 1
C C5 0.0927(6) 0.6928(4) -0.1997(2) 0.0385(11) Uani d . 1
C C6 0.1470(6) 0.5942(4) -0.1731(2) 0.0398(11) Uani d . 1
H H6 0.1628 0.5401 -0.2073 0.048 Uiso calc R 1
C C7 0.2368(6) 0.4704(3) -0.0687(2) 0.0358(10) Uani d . 1
H H7 0.2504 0.4166 -0.1033 0.043 Uiso calc R 1
C C8 0.3580(6) 0.3355(3) 0.1033(2) 0.0311(10) Uani d . 1
C C9 0.4152(6) 0.2264(3) 0.1270(2) 0.0292(9) Uani d . 1
C C10 0.4475(7) 0.2041(3) 0.2037(2) 0.0430(12) Uani d . 1
H H10 0.4294 0.2573 0.2383 0.052 Uiso calc R 1
C C11 0.5056(7) 0.1059(3) 0.2311(2) 0.0438(12) Uani d . 1
H H11 0.5262 0.0933 0.2832 0.053 Uiso calc R 1
C C12 0.5325(7) 0.0275(3) 0.1807(2) 0.0385(11) Uani d . 1
C C13 0.4980(7) 0.0477(3) 0.1040(2) 0.0528(14) Uani d . 1
H H13 0.5146 -0.0059 0.0696 0.063 Uiso calc R 1
C C14 0.4397(7) 0.1452(3) 0.0773(2) 0.0462(12) Uani d . 1
H H14 0.4163 0.1569 0.0252 0.055 Uiso calc R 1
H H2 0.356(7) 0.307(3) -0.008(2) 0.080 Uiso d D 1
H H4A 0.436(6) 0.309(3) 0.373(3) 0.080 Uiso d D 1
H H4B 0.5787(19) 0.245(4) 0.408(3) 0.080 Uiso d D 1

loop_
_atom_site_aniso_label
_atom_site_aniso_U_11
_atom_site_aniso_U_22
_atom_site_aniso_U_33
_atom_site_aniso_U_12
_atom_site_aniso_U_13
_atom_site_aniso_U_23
Br1 0.0799(4) 0.0359(3) 0.0643(4) 0.0158(3) 0.0076(3) -0.0051(3)
Br2 0.0707(4) 0.0883(5) 0.0380(3) 0.0029(3) -0.0022(2) 0.0233(3)
O1 0.061(2) 0.0292(17) 0.0304(16) 0.0048(16) 0.0005(15) 0.0034(13)
O2 0.066(2) 0.0267(16) 0.0348(17) 0.0075(15) 0.0035(15) -0.0053(14)
O3 0.122(3) 0.0215(17) 0.0333(18) 0.0134(19) 0.003(2) 0.0046(14)
O4 0.070(2) 0.041(2) 0.0359(18) -0.0058(18) 0.0031(17) 0.0069(15)
N1 0.035(2) 0.026(2) 0.034(2) 0.0008(16) 0.0007(16) 0.0021(16)
N2 0.046(2) 0.023(2) 0.031(2) 0.0049(17) 0.0024(17) 0.0037(15)
C1 0.032(2) 0.032(2) 0.026(2) 0.0011(19) 0.0028(18) 0.0022(19)
C2 0.032(2) 0.035(3) 0.033(2) 0.001(2) 0.0032(19) 0.004(2)
C3 0.039(3) 0.030(2) 0.047(3) 0.004(2) 0.004(2) 0.001(2)
C4 0.041(3) 0.035(3) 0.050(3) 0.006(2) 0.001(2) 0.016(2)
C5 0.035(2) 0.049(3) 0.030(2) 0.000(2) 0.0011(19) 0.015(2)
C6 0.042(3) 0.045(3) 0.032(2) 0.004(2) 0.001(2) 0.000(2)
C7 0.043(3) 0.032(3) 0.032(2) 0.003(2) 0.002(2) -0.0007(19)
C8 0.029(2) 0.029(2) 0.034(2) -0.0019(19) 0.0004(19) 0.000(2)
C9 0.034(2) 0.023(2) 0.030(2) -0.0003(19) 0.0010(18) 0.0003(18)
C10 0.067(3) 0.033(3) 0.030(2) 0.007(2) 0.006(2) -0.010(2)
C11 0.073(3) 0.032(3) 0.026(2) 0.009(2) 0.006(2) 0.001(2)
C12 0.064(3) 0.019(2) 0.033(3) 0.003(2) 0.009(2) 0.0036(19)
C13 0.104(4) 0.025(3) 0.029(3) 0.014(3) 0.006(3) -0.008(2)
C14 0.081(4) 0.030(3) 0.026(2) 0.009(3) 0.001(2) -0.001(2)

loop_
_atom_type_symbol
_atom_type_description
_atom_type_scat_dispersion_real
_atom_type_scat_dispersion_imag
_atom_type_scat_source
C C 0.0033 0.0016 'International Tables Vol C Tables 4.2.6.8 and 6.1.1.4'
H H 0.0000 0.0000 'International Tables Vol C Tables 4.2.6.8 and 6.1.1.4'
N N 0.0061 0.0033 'International Tables Vol C Tables 4.2.6.8 and 6.1.1.4'
O O 0.0106 0.0060 'International Tables Vol C Tables 4.2.6.8 and 6.1.1.4'
Br Br -0.2901 2.4595 'International Tables Vol C Tables 4.2.6.8 and 6.1.1.4'

loop_
_geom_angle_atom_site_label_1
_geom_angle_atom_site_label_2
_geom_angle_atom_site_label_3
_geom_angle
C2 O1 H1 109.5
C12 O3 H3 109.5
H4A O4 H4B 108(2)
C7 N1 N2 119.5(4)
C8 N2 N1 118.2(3)
C8 N2 H2 124(4)
N1 N2 H2 117(4)
C6 C1 C2 119.4(4)
C6 C1 C7 119.6(4)
C2 C1 C7 120.9(4)
O1 C2 C3 119.1(4)
O1 C2 C1 122.8(4)
C3 C2 C1 118.1(4)
C4 C3 C2 122.3(4)
C4 C3 Br1 119.5(3)
C2 C3 Br1 118.2(3)
C3 C4 C5 118.6(4)
C3 C4 H4 120.7
C5 C4 H4 120.7
C6 C5 C4 121.1(4)
C6 C5 Br2 120.0(4)
C4 C5 Br2 118.9(3)
C5 C6 C1 120.5(4)
C5 C6 H6 119.7
C1 C6 H6 119.7
N1 C7 C1 120.2(4)
N1 C7 H7 119.9
C1 C7 H7 119.9
O2 C8 N2 120.0(4)
O2 C8 C9 123.9(4)
N2 C8 C9 116.1(4)
C14 C9 C10 117.3(4)
C14 C9 C8 124.3(4)
C10 C9 C8 118.4(4)
C9 C10 C11 122.5(4)
C9 C10 H10 118.7
C11 C10 H10 118.7
C12 C11 C10 119.0(4)
C12 C11 H11 120.5
C10 C11 H11 120.5
O3 C12 C11 122.6(4)
O3 C12 C13 118.1(4)
C11 C12 C13 119.3(4)
C14 C13 C12 121.3(4)
C14 C13 H13 119.4
C12 C13 H13 119.4
C13 C14 C9 120.6(4)
C13 C14 H14 119.7
C9 C14 H14 119.7

loop_
_geom_bond_atom_site_label_1
_geom_bond_atom_site_label_2
_geom_bond_distance
Br1 C3 1.888(4)
Br2 C5 1.897(4)
O1 C2 1.348(5)
O1 H1 0.8200
O2 C8 1.225(5)
O3 C12 1.355(5)
O3 H3 0.8200
O4 H4A 0.847(10)
O4 H4B 0.851(10)
N1 C7 1.275(5)
N1 N2 1.371(4)
N2 C8 1.359(5)
N2 H2 0.898(10)
C1 C6 1.387(5)
C1 C2 1.411(6)
C1 C7 1.446(6)
C2 C3 1.395(6)
C3 C4 1.371(6)
C4 C5 1.382(6)
C4 H4 0.9300
C5 C6 1.374(6)
C6 H6 0.9300
C7 H7 0.9300
C8 C9 1.486(5)
C9 C14 1.379(5)
C9 C10 1.379(6)
C10 C11 1.380(6)
C10 H10 0.9300
C11 C12 1.365(6)
C11 H11 0.9300
C12 C13 1.375(6)
C13 C14 1.368(6)
C13 H13 0.9300
C14 H14 0.9300

loop_
_geom_hbond_atom_site_label_D
_geom_hbond_atom_site_label_H
_geom_hbond_atom_site_label_A
_geom_hbond_site_symmetry_A
_geom_hbond_distance_DH
_geom_hbond_distance_HA
_geom_hbond_distance_DA
_geom_hbond_angle_DHA
_geom_hbond_publ_flag
O1 H1 N1 . 0.82 1.86 2.578(4) 145.7 yes
O3 H3 O2 2_645 0.82 1.83 2.642(4) 173.1 yes
O4 H4A O3 2_655 0.847(10) 2.038(14) 2.878(4) 171(5) yes
O4 H4B O1 2_645 0.851(10) 2.24(3) 2.969(5) 144(4) yes
N2 H2 O4 4_565 0.898(10) 2.01(2) 2.874(5) 162(5) yes

loop_
_cod_related_entry_id
_cod_related_entry_database
_cod_related_entry_code
1 ChemSpider 30655610
